data_1542846
loop_
_publ_author_name
'Mukherjee, Arijit'
'Dixit, Karuna'
'Sarma, Siddhartha P.'
'Desiraju, Gautam R.'

_publ_section_title
;
 Aniline--phenol recognition: from solution through supramolecular
 synthons to cocrystals
;
_journal_coeditor_code BI5032
_journal_issue 4
_journal_name_full IUCrJ
_journal_page_first 228
_journal_page_last 239
_journal_paper_doi 10.1107/S2052252514012081
_journal_volume 1
_journal_year 2014
_chemical_formula_moiety 'C6 H3 Cl3 O, C6 H6 Cl N'
_chemical_formula_sum 'C12 H9 Cl4 N O'
_chemical_formula_weight 325.00
_space_group_IT_number 14
_symmetry_cell_setting monoclinic
_symmetry_space_group_name_Hall '-P 2ybc'
_symmetry_space_group_name_H-M 'P 1 21/c 1'
_atom_sites_solution_hydrogens geom
_atom_sites_solution_primary direct
_atom_sites_solution_secondary difmap
_audit_creation_method SHELXL-97
_cell_angle_alpha 90.00
_cell_angle_beta 99.139(7)
_cell_angle_gamma 90.00
_cell_formula_units_Z 4
_cell_length_a 6.9676(7)
_cell_length_b 21.336(2)
_cell_length_c 9.1861(10)
_cell_measurement_reflns_used 12676
_cell_measurement_temperature 150(2)
_cell_measurement_theta_max 27.6
_cell_measurement_theta_min 3.1
_cell_volume 1348.3(2)
_computing_cell_refinement
;
CrystalClear-SM Expert 2.0 r4 (Rigaku, 2009)
;
_computing_data_collection
;
CrystalClear-SM Expert 2.0 r4 (Rigaku, 2009)
;
_computing_data_reduction
;
CrystalClear-SM Expert 2.0 r4 (Rigaku, 2009)
;
_computing_structure_refinement 'SHELXL-97 (Sheldrick, 2008)'
_computing_structure_solution 'SHELXL-97 (Sheldrick, 2008)'
_diffrn_ambient_temperature 150(2)
_diffrn_detector CCD
_diffrn_detector_area_resol_mean 13.6612
_diffrn_measured_fraction_theta_full 0.998
_diffrn_measured_fraction_theta_max 0.998
_diffrn_measurement_device
;
XtaLABmini: Fixed Chi 2 circle
;
_diffrn_measurement_device_type
;
Rigaku Mercury375R (2x2 bin mode)
;
_diffrn_measurement_specimen_support Fiber
_diffrn_radiation_monochromator 'Graphite Monochromator'
_diffrn_radiation_source 'fine-focus sealed tube'
_diffrn_radiation_type MoK\a
_diffrn_radiation_wavelength 0.71073
_diffrn_reflns_av_R_equivalents 0.0317
_diffrn_reflns_av_sigmaI/netI 0.0229
_diffrn_reflns_limit_h_max 9
_diffrn_reflns_limit_h_min -9
_diffrn_reflns_limit_k_max 27
_diffrn_reflns_limit_k_min -27
_diffrn_reflns_limit_l_max 11
_diffrn_reflns_limit_l_min -11
_diffrn_reflns_number 13875
_diffrn_reflns_theta_full 27.48
_diffrn_reflns_theta_max 27.48
_diffrn_reflns_theta_min 3.11
_exptl_absorpt_coefficient_mu 0.863
_exptl_absorpt_correction_T_max 1.000
_exptl_absorpt_correction_T_min 0.777
_exptl_absorpt_correction_type multi-scan
_exptl_absorpt_process_details 'Jacobson, R. (1998) Private communication'
_exptl_crystal_density_diffrn 1.601
_exptl_crystal_density_method 'not measured'
_exptl_crystal_F_000 656
_exptl_crystal_size_max 0.3
_exptl_crystal_size_mid 0.2
_exptl_crystal_size_min 0.1
_refine_diff_density_max 0.424
_refine_diff_density_min -0.458
_refine_diff_density_rms 0.054
_refine_ls_extinction_method none
_refine_ls_goodness_of_fit_ref 1.087
_refine_ls_hydrogen_treatment mixed
_refine_ls_matrix_type full
_refine_ls_number_parameters 175
_refine_ls_number_reflns 3066
_refine_ls_number_restraints 0
_refine_ls_restrained_S_all 1.087
_refine_ls_R_factor_all 0.0395
_refine_ls_R_factor_gt 0.0330
_refine_ls_shift/su_max 0.001
_refine_ls_shift/su_mean 0.000
_refine_ls_structure_factor_coef Fsqd
_refine_ls_weighting_details 'calc w=1/[\s^2^(Fo^2^)+(0.0371P)^2^+0.7069P] where P=(Fo^2^+2Fc^2^)/3'
_refine_ls_weighting_scheme calc
_refine_ls_wR_factor_gt 0.0815
_refine_ls_wR_factor_ref 0.0846
_reflns_number_gt 2703
_reflns_number_total 3066
_reflns_threshold_expression >2\s(I)
_cod_data_source_file bi5032.cif
_cod_data_source_block 12
_cod_original_sg_symbol_H-M 'P 21/c'
_cod_database_code 1542846

loop_
_symmetry_equiv_pos_as_xyz
'x, y, z'
'-x, y+1/2, -z+1/2'
'-x, -y, -z'
'x, -y-1/2, z-1/2'

loop_
_atom_site_label
_atom_site_type_symbol
_atom_site_fract_x
_atom_site_fract_y
_atom_site_fract_z
_atom_site_U_iso_or_equiv
_atom_site_adp_type
_atom_site_occupancy
_atom_site_symmetry_multiplicity
_atom_site_calc_flag
_atom_site_refinement_flags
H1A H -0.741(4) 0.3939(11) 0.451(3) 0.040(6) Uiso 1 1 d .
H1B H -0.588(3) 0.4188(11) 0.546(3) 0.041(6) Uiso 1 1 d .
H1O H 0.405(4) 0.4798(12) 1.347(3) 0.045(7) Uiso 1 1 d .
Cl1 Cl 0.02886(7) 0.28694(2) 0.54553(6) 0.03685(13) Uani 1 1 d .
Cl2 Cl 0.13436(8) 0.63084(2) 0.84685(6) 0.04161(14) Uani 1 1 d .
Cl3 Cl 0.20997(8) 0.37843(3) 0.85082(6) 0.04445(15) Uani 1 1 d .
Cl4 Cl 0.08451(7) 0.50261(3) 0.67545(5) 0.04329(15) Uani 1 1 d .
O1 O 0.40912(18) 0.51300(6) 1.30530(13) 0.0273(3) Uani 1 1 d .
N1 N -0.6231(3) 0.40358(7) 0.46088(18) 0.0279(3) Uani 1 1 d .
C2 C 0.2762(2) 0.56365(8) 1.08480(18) 0.0235(3) Uani 1 1 d .
H2 H 0.2902 0.6020 1.1336 0.028 Uiso 1 1 calc R
C1 C 0.3321(2) 0.50850(8) 1.16050(18) 0.0210(3) Uani 1 1 d .
C12 C -0.3200(3) 0.34473(8) 0.49862(18) 0.0241(3) Uani 1 1 d .
H12 H -0.2652 0.3736 0.5689 0.029 Uiso 1 1 calc R
C9 C -0.4779(3) 0.25816(8) 0.2870(2) 0.0306(4) Uani 1 1 d .
H9 H -0.5311 0.2295 0.2155 0.037 Uiso 1 1 calc R
C7 C -0.5124(3) 0.35105(8) 0.42951(18) 0.0238(3) Uani 1 1 d .
C6 C 0.3111(2) 0.45141(8) 1.08699(19) 0.0238(3) Uani 1 1 d .
H6 H 0.3486 0.4144 1.1370 0.029 Uiso 1 1 calc R
C3 C 0.1999(2) 0.56122(8) 0.93703(19) 0.0251(4) Uani 1 1 d .
C10 C -0.2866(3) 0.25088(8) 0.3553(2) 0.0284(4) Uani 1 1 d .
H10 H -0.2110 0.2177 0.3311 0.034 Uiso 1 1 calc R
C5 C 0.2338(2) 0.45008(9) 0.93884(19) 0.0257(4) Uani 1 1 d .
C11 C -0.2124(3) 0.29461(8) 0.46036(19) 0.0250(4) Uani 1 1 d .
C4 C 0.1777(2) 0.50462(9) 0.86114(18) 0.0262(4) Uani 1 1 d .
C8 C -0.5909(3) 0.30724(8) 0.3235(2) 0.0285(4) Uani 1 1 d .
H8 H -0.7192 0.3111 0.2775 0.034 Uiso 1 1 calc R

loop_
_atom_site_aniso_label
_atom_site_aniso_U_11
_atom_site_aniso_U_22
_atom_site_aniso_U_33
_atom_site_aniso_U_23
_atom_site_aniso_U_13
_atom_site_aniso_U_12
Cl1 0.0267(2) 0.0395(3) 0.0424(3) -0.0010(2) -0.00049(19) -0.00050(18)
Cl2 0.0484(3) 0.0408(3) 0.0347(3) 0.0177(2) 0.0039(2) 0.0062(2)
Cl3 0.0511(3) 0.0406(3) 0.0416(3) -0.0221(2) 0.0070(2) -0.0035(2)
Cl4 0.0345(3) 0.0764(4) 0.0171(2) -0.0050(2) -0.00163(18) 0.0079(2)
O1 0.0318(7) 0.0276(7) 0.0195(6) -0.0003(5) -0.0050(5) -0.0023(5)
N1 0.0310(9) 0.0281(8) 0.0241(8) -0.0027(6) 0.0030(6) 0.0016(6)
C2 0.0223(8) 0.0245(8) 0.0235(8) -0.0014(6) 0.0033(6) -0.0025(6)
C1 0.0179(8) 0.0259(8) 0.0189(8) -0.0009(6) 0.0017(6) -0.0014(6)
C12 0.0311(9) 0.0236(8) 0.0173(8) -0.0002(6) 0.0034(6) -0.0054(7)
C9 0.0359(10) 0.0249(9) 0.0297(10) -0.0062(7) 0.0015(8) -0.0069(7)
C7 0.0300(9) 0.0216(8) 0.0203(8) 0.0031(6) 0.0059(6) -0.0012(7)
C6 0.0217(8) 0.0242(8) 0.0257(9) -0.0004(6) 0.0042(6) 0.0022(6)
C3 0.0204(8) 0.0318(9) 0.0237(9) 0.0076(7) 0.0053(6) 0.0031(7)
C10 0.0349(10) 0.0208(8) 0.0301(10) -0.0012(7) 0.0074(7) -0.0005(7)
C5 0.0200(8) 0.0314(9) 0.0263(9) -0.0088(7) 0.0053(6) -0.0014(7)
C11 0.0253(9) 0.0257(8) 0.0237(9) 0.0042(6) 0.0028(7) -0.0040(7)
C4 0.0176(8) 0.0437(10) 0.0167(8) -0.0018(7) 0.0014(6) 0.0007(7)
C8 0.0292(9) 0.0279(9) 0.0269(9) -0.0017(7) 0.0003(7) -0.0046(7)

loop_
_atom_type_symbol
_atom_type_description
_atom_type_scat_dispersion_real
_atom_type_scat_dispersion_imag
_atom_type_scat_source
C C 0.0033 0.0016 'International Tables Vol C Tables 4.2.6.8 and 6.1.1.4'
H H 0.0000 0.0000 'International Tables Vol C Tables 4.2.6.8 and 6.1.1.4'
N N 0.0061 0.0033 'International Tables Vol C Tables 4.2.6.8 and 6.1.1.4'
O O 0.0106 0.0060 'International Tables Vol C Tables 4.2.6.8 and 6.1.1.4'
Cl Cl 0.1484 0.1585 'International Tables Vol C Tables 4.2.6.8 and 6.1.1.4'

loop_
_geom_angle_atom_site_label_1
_geom_angle_atom_site_label_2
_geom_angle_atom_site_label_3
_geom_angle
C3 C2 C1 119.63(16)
O1 C1 C6 122.25(15)
O1 C1 C2 117.79(15)
C6 C1 C2 119.95(15)
C11 C12 C7 118.63(16)
C8 C9 C10 121.17(17)
C12 C7 C8 119.59(16)
C12 C7 N1 119.92(16)
C8 C7 N1 120.39(17)
C5 C6 C1 119.42(16)
C2 C3 C4 121.42(16)
C2 C3 Cl2 118.14(14)
C4 C3 Cl2 120.44(13)
C11 C10 C9 117.75(17)
C6 C5 C4 121.53(16)
C6 C5 Cl3 118.24(14)
C4 C5 Cl3 120.23(14)
C10 C11 C12 122.79(17)
C10 C11 Cl1 118.47(14)
C12 C11 Cl1 118.73(13)
C5 C4 C3 118.05(16)
C5 C4 Cl4 121.21(14)
C3 C4 Cl4 120.75(14)
C9 C8 C7 120.06(17)

loop_
_geom_bond_atom_site_label_1
_geom_bond_atom_site_label_2
_geom_bond_distance
Cl1 C11 1.7455(18)
Cl2 C3 1.7265(17)
Cl3 C5 1.7250(18)
Cl4 C4 1.7266(17)
O1 C1 1.356(2)
N1 C7 1.416(2)
C2 C3 1.378(2)
C2 C1 1.391(2)
C1 C6 1.389(2)
C12 C11 1.383(3)
C12 C7 1.396(2)
C9 C8 1.383(3)
C9 C10 1.389(3)
C7 C8 1.397(2)
C6 C5 1.382(2)
C3 C4 1.391(3)
C10 C11 1.383(2)
C5 C4 1.388(3)
